data_7005446
loop_
_publ_author_name
'Baca, Svetlana G.'
'Adams, Harry'
'Sykes, Daniel'
'Faulkner, Stephen'
'Ward, Michael D.'

_publ_section_title
;
 Three-component coordination networks based on [Ru(phen)(CN)4]2?
 anions, near-infrared luminescent lanthanide(iii) cations, and
 ancillary oligopyridine ligands: structures and photophysical
 properties
;
_journal_issue 23
_journal_name_full 'Dalton Transactions'
_journal_page_first 2419
_journal_paper_doi 10.1039/b702235b
_journal_year 2007
_chemical_formula_sum 'C72 H80 N22 O20 Ru3 Yb2'
_chemical_formula_weight 2222.87
_chemical_name_systematic
;
?
;
_space_group_IT_number 60
_symmetry_cell_setting orthorhombic
_symmetry_space_group_name_Hall '-P 2n 2ab'
_symmetry_space_group_name_H-M 'P b c n'
_atom_sites_solution_hydrogens geom
_atom_sites_solution_primary direct
_atom_sites_solution_secondary difmap
_audit_creation_method SHELXL-97
_cell_angle_alpha 90.00
_cell_angle_beta 90.00
_cell_angle_gamma 90.00
_cell_formula_units_Z 4
_cell_length_a 25.8453(14)
_cell_length_b 25.9396(15)
_cell_length_c 11.8135(5)
_cell_measurement_reflns_used 7158
_cell_measurement_temperature 173(2)
_cell_measurement_theta_max 27.42
_cell_measurement_theta_min 2.46
_cell_volume 7920.0(7)
_computing_cell_refinement 'Bruker SMART'
_computing_data_collection 'Bruker SMART'
_computing_data_reduction 'Bruker SAINT'
_computing_molecular_graphics 'Bruker SHELXTL'
_computing_publication_material 'Bruker SHELXTL'
_computing_structure_refinement 'SHELXL-97 (Sheldrick, 1997)'
_computing_structure_solution 'SHELXS-97 (Sheldrick, 1990)'
_diffrn_ambient_temperature 173(2)
_diffrn_measured_fraction_theta_full 0.998
_diffrn_measured_fraction_theta_max 0.998
_diffrn_measurement_device_type 'Bruker APEX2 CCD area detector'
_diffrn_measurement_method 'phi and omega scans'
_diffrn_radiation_monochromator graphite
_diffrn_radiation_source 'fine-focus sealed tube'
_diffrn_radiation_type MoK\a
_diffrn_radiation_wavelength 0.71073
_diffrn_reflns_av_R_equivalents 0.0478
_diffrn_reflns_av_sigmaI/netI 0.0317
_diffrn_reflns_limit_h_max 26
_diffrn_reflns_limit_h_min -30
_diffrn_reflns_limit_k_max 30
_diffrn_reflns_limit_k_min -23
_diffrn_reflns_limit_l_max 14
_diffrn_reflns_limit_l_min -14
_diffrn_reflns_number 59590
_diffrn_reflns_theta_full 25.00
_diffrn_reflns_theta_max 25.00
_diffrn_reflns_theta_min 1.11
_exptl_absorpt_coefficient_mu 2.984
_exptl_absorpt_correction_T_max 0.7160
_exptl_absorpt_correction_T_min 0.5469
_exptl_absorpt_correction_type multi-scan
_exptl_absorpt_process_details sadabs
_exptl_crystal_colour orange
_exptl_crystal_density_diffrn 1.864
_exptl_crystal_density_method 'not measured'
_exptl_crystal_description block
_exptl_crystal_F_000 4392
_exptl_crystal_size_max 0.23
_exptl_crystal_size_mid 0.20
_exptl_crystal_size_min 0.12
_refine_diff_density_max 2.852
_refine_diff_density_min -1.252
_refine_diff_density_rms 0.155
_refine_ls_extinction_method none
_refine_ls_goodness_of_fit_ref 1.183
_refine_ls_hydrogen_treatment constr
_refine_ls_matrix_type full
_refine_ls_number_parameters 552
_refine_ls_number_reflns 6964
_refine_ls_number_restraints 0
_refine_ls_restrained_S_all 1.183
_refine_ls_R_factor_all 0.0600
_refine_ls_R_factor_gt 0.0521
_refine_ls_shift/su_max 0.002
_refine_ls_shift/su_mean 0.000
_refine_ls_structure_factor_coef Fsqd
_refine_ls_weighting_details 'calc w=1/[\s^2^(Fo^2^)+(0.0265P)^2^+99.0369P] where P=(Fo^2^+2Fc^2^)/3'
_refine_ls_weighting_scheme calc
_refine_ls_wR_factor_gt 0.1058
_refine_ls_wR_factor_ref 0.1104
_reflns_number_gt 6227
_reflns_number_total 6964
_reflns_threshold_expression >2sigma(I)
_cod_data_source_file b702235b.txt
_cod_data_source_block imw634r
_cod_original_sg_symbol_H-M Pbcn
_cod_database_code 7005446

loop_
_symmetry_equiv_pos_as_xyz
'x, y, z'
'-x+1/2, -y+1/2, z+1/2'
'-x, y, -z+1/2'
'x+1/2, -y+1/2, -z'
'-x, -y, -z'
'x-1/2, y-1/2, -z-1/2'
'x, -y, z-1/2'
'-x-1/2, y-1/2, z'

loop_
_atom_site_label
_atom_site_type_symbol
_atom_site_fract_x
_atom_site_fract_y
_atom_site_fract_z
_atom_site_U_iso_or_equiv
_atom_site_adp_type
_atom_site_occupancy
_atom_site_symmetry_multiplicity
_atom_site_calc_flag
_atom_site_refinement_flags
_atom_site_disorder_assembly
_atom_site_disorder_group
Yb1 Yb 0.141180(12) 0.781770(14) 0.82807(2) 0.01847(11) Uani 1 1 d . . .
Ru1 Ru 0.25773(2) 0.88180(2) 0.50765(4) 0.01626(14) Uani 1 1 d . . .
Ru2 Ru 0.0000 0.63645(4) 0.7500 0.0191(2) Uani 1 2 d S . .
C1 C 0.2145(3) 0.9661(3) 0.6714(6) 0.0220(17) Uani 1 1 d . . .
H1 H 0.1994 0.9388 0.7137 0.026 Uiso 1 1 calc R . .
C2 C 0.2084(3) 1.0171(3) 0.7088(6) 0.0246(18) Uani 1 1 d . . .
H2 H 0.1892 1.0237 0.7758 0.030 Uiso 1 1 calc R . .
C3 C 0.2296(3) 1.0572(3) 0.6508(6) 0.0277(19) Uani 1 1 d . . .
H3 H 0.2251 1.0916 0.6765 0.033 Uiso 1 1 calc R . .
C4 C 0.2582(3) 1.0468(3) 0.5521(6) 0.0229(17) Uani 1 1 d . . .
C5 C 0.2839(4) 1.0855(3) 0.4873(6) 0.032(2) Uani 1 1 d . . .
H5 H 0.2817 1.1205 0.5106 0.038 Uiso 1 1 calc R . .
C6 C 0.3112(4) 1.0735(3) 0.3938(6) 0.031(2) Uani 1 1 d . . .
H6 H 0.3271 1.1003 0.3514 0.037 Uiso 1 1 calc R . .
C7 C 0.3165(3) 1.0216(3) 0.3575(5) 0.0217(17) Uani 1 1 d . . .
C8 C 0.3457(3) 1.0060(3) 0.2618(6) 0.0251(18) Uani 1 1 d . . .
H8 H 0.3619 1.0311 0.2151 0.030 Uiso 1 1 calc R . .
C9 C 0.3505(3) 0.9553(3) 0.2372(6) 0.0235(17) Uani 1 1 d . . .
H9 H 0.3703 0.9448 0.1735 0.028 Uiso 1 1 calc R . .
C10 C 0.3263(3) 0.9182(3) 0.3051(5) 0.0197(16) Uani 1 1 d . . .
H10 H 0.3306 0.8828 0.2871 0.024 Uiso 1 1 calc R . .
C11 C 0.2930(3) 0.9822(3) 0.4206(6) 0.0191(16) Uani 1 1 d . . .
C12 C 0.2629(3) 0.9955(3) 0.5199(5) 0.0193(16) Uani 1 1 d . . .
C13 C 0.2168(3) 0.8437(3) 0.6215(6) 0.0193(16) Uani 1 1 d . . .
C14 C 0.1912(3) 0.8844(3) 0.4143(6) 0.0216(17) Uani 1 1 d . . .
C15 C 0.3234(3) 0.8754(3) 0.6008(5) 0.0208(17) Uani 1 1 d . . .
C16 C 0.2839(3) 0.8199(3) 0.4294(6) 0.0187(16) Uani 1 1 d . . .
C17 C 0.0435(3) 0.7887(4) 0.6304(6) 0.0261(19) Uani 1 1 d . . .
H17 H 0.0455 0.7523 0.6377 0.031 Uiso 1 1 calc R . .
C18 C 0.0117(3) 0.8094(4) 0.5444(6) 0.031(2) Uani 1 1 d . . .
H18 H -0.0081 0.7874 0.4970 0.037 Uiso 1 1 calc R . .
C19 C 0.0100(3) 0.8615(4) 0.5307(7) 0.032(2) Uani 1 1 d . . .
H19 H -0.0098 0.8763 0.4711 0.039 Uiso 1 1 calc R . .
C20 C 0.0375(3) 0.8931(4) 0.6050(6) 0.029(2) Uani 1 1 d . . .
C21 C 0.0362(3) 0.9478(4) 0.6003(7) 0.036(2) Uani 1 1 d . . .
H21 H 0.0190 0.9640 0.5387 0.043 Uiso 1 1 calc R . .
C22 C 0.0584(3) 0.9775(4) 0.6800(7) 0.035(2) Uani 1 1 d . . .
H22 H 0.0564 1.0140 0.6745 0.042 Uiso 1 1 calc R . .
C23 C 0.0849(3) 0.9543(4) 0.7725(6) 0.029(2) Uani 1 1 d . . .
C24 C 0.1046(3) 0.9829(4) 0.8635(7) 0.034(2) Uani 1 1 d . . .
H24 H 0.1002 1.0192 0.8659 0.041 Uiso 1 1 calc R . .
C25 C 0.1303(3) 0.9580(4) 0.9488(7) 0.033(2) Uani 1 1 d . . .
H25 H 0.1431 0.9767 1.0121 0.040 Uiso 1 1 calc R . .
C26 C 0.1375(3) 0.9045(3) 0.9414(6) 0.029(2) Uani 1 1 d . . .
H26 H 0.1571 0.8881 0.9991 0.035 Uiso 1 1 calc R . .
C27 C 0.0914(3) 0.9004(3) 0.7758(6) 0.0245(18) Uani 1 1 d . . .
C28 C 0.0668(3) 0.8697(3) 0.6911(6) 0.0243(18) Uani 1 1 d . . .
C29 C 0.0440(3) 0.6899(3) 0.8214(5) 0.0180(16) Uani 1 1 d . . .
C30 C 0.0622(3) 0.5739(3) 0.9305(6) 0.0243(18) Uani 1 1 d . . .
H30 H 0.0734 0.6062 0.9598 0.029 Uiso 1 1 calc R . .
C31 C 0.0771(3) 0.5289(3) 0.9867(6) 0.0259(18) Uani 1 1 d . . .
H31 H 0.0976 0.5311 1.0533 0.031 Uiso 1 1 calc R . .
C32 C 0.0625(3) 0.4823(4) 0.9472(6) 0.029(2) Uani 1 1 d . . .
H32 H 0.0729 0.4518 0.9854 0.035 Uiso 1 1 calc R . .
C33 C 0.0316(3) 0.4793(3) 0.8479(6) 0.0239(18) Uani 1 1 d . . .
C34 C 0.0148(3) 0.4314(3) 0.7974(7) 0.0291(19) Uani 1 1 d . . .
H34 H 0.0245 0.3996 0.8310 0.035 Uiso 1 1 calc R . .
C35 C 0.0173(3) 0.5260(3) 0.7992(6) 0.0222(17) Uani 1 1 d . . .
C36 C 0.0543(3) 0.6395(3) 0.6236(6) 0.0255(18) Uani 1 1 d . . .
N1 N 0.2412(2) 0.9551(3) 0.5773(5) 0.0195(14) Uani 1 1 d . . .
N2 N 0.2973(2) 0.9311(2) 0.3944(4) 0.0183(14) Uani 1 1 d . . .
N3 N 0.1908(2) 0.8247(3) 0.6894(5) 0.0212(14) Uani 1 1 d . . .
N4 N 0.1518(3) 0.8840(3) 0.3660(6) 0.0367(18) Uani 1 1 d . . .
N5 N 0.3620(2) 0.8689(3) 0.6510(5) 0.0264(16) Uani 1 1 d . . .
N6 N 0.3063(3) 0.7876(3) 0.3814(5) 0.0247(15) Uani 1 1 d . . .
N7 N 0.0706(2) 0.8172(3) 0.7009(5) 0.0237(15) Uani 1 1 d . . .
N8 N 0.1186(2) 0.8755(3) 0.8586(5) 0.0226(15) Uani 1 1 d . . .
N9 N 0.0733(2) 0.7210(3) 0.8493(5) 0.0209(14) Uani 1 1 d . . .
N10 N 0.0330(2) 0.5735(2) 0.8372(5) 0.0187(13) Uani 1 1 d . . .
N11 N 0.0842(3) 0.6449(3) 0.5521(5) 0.0353(18) Uani 1 1 d . . .
O1W O 0.1162(2) 0.7862(2) 1.0175(4) 0.0278(13) Uani 1 1 d . . .
H1B H 0.0983 0.7625 1.0480 0.033 Uiso 1 1 d R . .
H1C H 0.1168 0.8120 1.0619 0.033 Uiso 1 1 d R . .
O2W O 0.1468(2) 0.7300(2) 0.6570(4) 0.0239(12) Uani 1 1 d . . .
H2B H 0.1771 0.7225 0.6821 0.029 Uiso 1 1 d R . .
H2C H 0.1298 0.7020 0.6447 0.029 Uiso 1 1 d R . .
O3W O 0.21343(19) 0.8160(2) 0.9203(4) 0.0221(12) Uani 1 1 d . . .
H3B H 0.2376 0.8150 0.8716 0.026 Uiso 1 1 d R . .
H3C H 0.2260 0.8080 0.9845 0.026 Uiso 1 1 d R . .
O4W O 0.1365(2) 0.7705(2) 0.4423(4) 0.0286(13) Uani 1 1 d . . .
H4B H 0.1061 0.7804 0.4259 0.034 Uiso 1 1 d R . .
H4C H 0.1538 0.7974 0.4259 0.034 Uiso 1 1 d R . .
O5W O 0.0536(12) 0.8979(15) 0.232(2) 0.108(17) Uani 0.35(2) 1 d P A 1
O5W' O 0.0886(4) 0.8653(4) 0.1745(7) 0.030(3) Uani 0.65(2) 1 d P A 2
O6W O 0.4348(2) 0.7917(2) 0.6454(4) 0.0289(13) Uani 1 1 d . . .
H6B H 0.4133 0.8163 0.6396 0.035 Uiso 1 1 d R . .
H6C H 0.4571 0.7909 0.5925 0.035 Uiso 1 1 d R . .
O7W O 0.0459(2) 0.7123(3) 0.3778(5) 0.0457(18) Uani 1 1 d . . .
O8W O 0.2403(3) 0.7898(4) 0.1375(5) 0.063(2) Uani 1 1 d . . .
O9W O 0.1992(2) 0.7118(2) 0.2952(5) 0.0357(15) Uani 1 1 d . . .
H9B H 0.1803 0.7293 0.3398 0.043 Uiso 1 1 d R . .
H9C H 0.1764 0.6974 0.2540 0.043 Uiso 1 1 d R . .
O10W O 0.1603(9) 0.8337(9) 0.1691(14) 0.105(8) Uani 0.50 1 d P . .
H10B H 0.1635 0.8016 0.1881 0.126 Uiso 0.50 1 d PR . .
H10C H 0.1573 0.8525 0.2038 0.126 Uiso 0.50 1 d PR . .
O11W O 0.0000 0.8075(5) 0.2500 0.073(3) Uani 1 2 d S . .
H11B H 0.0336 0.7983 0.2468 0.088 Uiso 0.50 1 d PR . .
H11C H -0.0159 0.8339 0.2553 0.088 Uiso 0.50 1 d PR . .

loop_
_atom_site_aniso_label
_atom_site_aniso_U_11
_atom_site_aniso_U_22
_atom_site_aniso_U_33
_atom_site_aniso_U_23
_atom_site_aniso_U_13
_atom_site_aniso_U_12
Yb1 0.01673(17) 0.0292(2) 0.00952(15) 0.00448(13) 0.00090(11) 0.00128(15)
Ru1 0.0183(3) 0.0228(3) 0.0077(2) 0.0003(2) 0.0026(2) 0.0011(3)
Ru2 0.0172(4) 0.0311(5) 0.0090(4) 0.000 -0.0017(3) 0.000
C1 0.022(4) 0.030(5) 0.015(3) -0.001(3) -0.001(3) 0.003(3)
C2 0.025(4) 0.036(5) 0.013(3) -0.003(3) 0.001(3) 0.005(4)
C3 0.030(4) 0.035(5) 0.019(4) -0.003(3) -0.002(3) 0.009(4)
C4 0.032(4) 0.023(5) 0.013(3) -0.001(3) -0.008(3) 0.019(4)
C5 0.054(6) 0.022(5) 0.020(4) 0.001(3) -0.002(4) 0.013(4)
C6 0.050(5) 0.025(5) 0.017(4) 0.007(3) 0.002(4) 0.004(4)
C7 0.026(4) 0.032(5) 0.006(3) 0.003(3) -0.004(3) 0.000(4)
C8 0.035(4) 0.030(5) 0.011(3) 0.006(3) 0.002(3) -0.002(4)
C9 0.021(4) 0.038(5) 0.012(3) -0.001(3) 0.003(3) 0.003(4)
C10 0.019(4) 0.028(5) 0.012(3) -0.002(3) 0.002(3) 0.005(3)
C11 0.023(4) 0.022(4) 0.012(3) 0.000(3) -0.002(3) 0.007(3)
C12 0.021(4) 0.029(5) 0.007(3) 0.003(3) 0.000(3) 0.005(3)
C13 0.020(4) 0.028(5) 0.010(3) 0.000(3) -0.004(3) 0.003(3)
C14 0.032(4) 0.017(4) 0.015(3) 0.000(3) 0.005(3) -0.001(3)
C15 0.032(4) 0.022(4) 0.009(3) 0.002(3) 0.010(3) 0.000(3)
C16 0.016(4) 0.028(5) 0.011(3) -0.002(3) 0.001(3) -0.001(3)
C17 0.017(4) 0.043(6) 0.018(4) 0.009(3) 0.003(3) -0.001(4)
C18 0.020(4) 0.058(6) 0.014(4) 0.007(4) 0.000(3) -0.002(4)
C19 0.023(4) 0.050(6) 0.024(4) 0.018(4) -0.001(3) 0.000(4)
C20 0.021(4) 0.049(6) 0.017(4) 0.006(4) 0.004(3) 0.001(4)
C21 0.032(5) 0.047(6) 0.030(4) 0.022(4) 0.003(4) 0.013(4)
C22 0.030(5) 0.048(6) 0.026(4) 0.010(4) 0.004(4) 0.011(4)
C23 0.025(4) 0.042(6) 0.021(4) 0.012(4) 0.009(3) 0.009(4)
C24 0.034(5) 0.041(6) 0.029(4) 0.003(4) 0.011(4) 0.013(4)
C25 0.039(5) 0.038(6) 0.022(4) -0.006(4) 0.006(3) 0.017(4)
C26 0.032(5) 0.041(6) 0.014(4) 0.001(3) 0.004(3) 0.013(4)
C27 0.015(4) 0.044(6) 0.014(3) 0.006(3) 0.006(3) 0.006(4)
C28 0.018(4) 0.041(5) 0.013(3) 0.013(3) 0.007(3) 0.004(4)
C29 0.019(4) 0.027(5) 0.008(3) 0.003(3) 0.000(3) 0.002(4)
C30 0.020(4) 0.041(5) 0.011(3) -0.003(3) 0.001(3) 0.000(4)
C31 0.022(4) 0.040(5) 0.016(4) 0.003(3) -0.006(3) 0.002(4)
C32 0.020(4) 0.047(6) 0.019(4) 0.011(4) 0.001(3) 0.004(4)
C33 0.022(4) 0.031(5) 0.020(4) 0.001(3) 0.003(3) 0.006(4)
C34 0.032(5) 0.027(5) 0.029(4) 0.005(4) 0.002(3) -0.001(4)
C35 0.018(4) 0.035(5) 0.013(3) 0.000(3) -0.003(3) -0.001(4)
C36 0.034(5) 0.024(5) 0.018(4) -0.007(3) -0.008(3) -0.002(4)
N1 0.016(3) 0.031(4) 0.011(3) -0.002(3) -0.001(2) 0.002(3)
N2 0.021(3) 0.025(4) 0.009(3) 0.001(2) -0.003(2) 0.000(3)
N3 0.023(3) 0.031(4) 0.010(3) 0.001(3) -0.001(2) -0.004(3)
N4 0.039(4) 0.042(5) 0.029(4) 0.007(3) -0.013(3) -0.011(4)
N5 0.024(4) 0.045(5) 0.011(3) -0.001(3) 0.000(3) 0.005(3)
N6 0.027(4) 0.029(4) 0.018(3) 0.003(3) 0.003(3) -0.003(3)
N7 0.016(3) 0.045(5) 0.010(3) 0.007(3) 0.002(2) -0.001(3)
N8 0.018(3) 0.036(4) 0.014(3) 0.007(3) 0.006(2) 0.008(3)
N9 0.021(3) 0.034(4) 0.007(3) 0.003(3) -0.001(2) 0.003(3)
N10 0.019(3) 0.026(4) 0.011(3) 0.001(3) -0.001(2) -0.002(3)
N11 0.038(4) 0.049(5) 0.019(3) -0.010(3) 0.010(3) -0.014(4)
O1W 0.028(3) 0.039(4) 0.017(3) 0.006(2) 0.005(2) -0.002(3)
O2W 0.020(3) 0.031(3) 0.020(3) 0.000(2) -0.004(2) -0.007(2)
O3W 0.017(3) 0.037(3) 0.012(2) 0.004(2) -0.0002(19) 0.001(2)
O4W 0.025(3) 0.038(4) 0.023(3) 0.005(2) 0.003(2) 0.001(3)
O5W 0.09(2) 0.18(4) 0.058(18) 0.05(2) -0.048(17) -0.06(2)
O5W' 0.031(6) 0.043(6) 0.015(4) -0.005(4) -0.004(4) 0.004(4)
O6W 0.030(3) 0.037(4) 0.019(3) -0.006(2) 0.001(2) 0.008(3)
O7W 0.038(4) 0.079(5) 0.020(3) -0.008(3) -0.003(3) 0.003(4)
O8W 0.041(4) 0.124(7) 0.024(3) 0.016(4) -0.007(3) -0.001(4)
O9W 0.024(3) 0.056(4) 0.027(3) -0.011(3) -0.002(2) 0.004(3)
O10W 0.136(19) 0.130(19) 0.049(10) -0.003(11) -0.009(11) -0.043(16)
O11W 0.064(7) 0.099(10) 0.056(7) 0.000 0.002(6) 0.000

loop_
_atom_type_symbol
_atom_type_description
_atom_type_scat_dispersion_real
_atom_type_scat_dispersion_imag
_atom_type_scat_source
C C 0.0033 0.0016 'International Tables Vol C Tables 4.2.6.8 and 6.1.1.4'
H H 0.0000 0.0000 'International Tables Vol C Tables 4.2.6.8 and 6.1.1.4'
N N 0.0061 0.0033 'International Tables Vol C Tables 4.2.6.8 and 6.1.1.4'
O O 0.0106 0.0060 'International Tables Vol C Tables 4.2.6.8 and 6.1.1.4'
Ru Ru -1.2594 0.8363 'International Tables Vol C Tables 4.2.6.8 and 6.1.1.4'
Yb Yb -0.3850 5.5486 'International Tables Vol C Tables 4.2.6.8 and 6.1.1.4'

loop_
_geom_angle_atom_site_label_1
_geom_angle_atom_site_label_2
_geom_angle_atom_site_label_3
_geom_angle
_geom_angle_site_symmetry_1
_geom_angle_site_symmetry_3
_geom_angle_publ_flag
O1W Yb1 O3W 75.83(18) . . ?
O1W Yb1 N6 86.6(2) . 2_565 ?
O3W Yb1 N6 72.7(2) . 2_565 ?
O1W Yb1 N3 142.5(2) . . ?
O3W Yb1 N3 73.17(18) . . ?
N6 Yb1 N3 103.6(2) 2_565 . ?
O1W Yb1 N9 74.10(19) . . ?
O3W Yb1 N9 142.55(18) . . ?
N6 Yb1 N9 83.7(2) 2_565 . ?
N3 Yb1 N9 142.10(19) . . ?
O1W Yb1 O2W 147.28(19) . . ?
O3W Yb1 O2W 123.34(17) . . ?
N6 Yb1 O2W 76.36(19) 2_565 . ?
N3 Yb1 O2W 69.59(19) . . ?
N9 Yb1 O2W 76.41(18) . . ?
O1W Yb1 N8 75.63(19) . . ?
O3W Yb1 N8 75.68(19) . . ?
N6 Yb1 N8 146.7(2) 2_565 . ?
N3 Yb1 N8 76.7(2) . . ?
N9 Yb1 N8 117.0(2) . . ?
O2W Yb1 N8 131.64(18) . . ?
O1W Yb1 N7 110.58(19) . . ?
O3W Yb1 N7 135.5(2) . . ?
N6 Yb1 N7 148.8(2) 2_565 . ?
N3 Yb1 N7 79.0(2) . . ?
N9 Yb1 N7 76.8(2) . . ?
O2W Yb1 N7 75.57(19) . . ?
N8 Yb1 N7 64.5(2) . . ?
O1W Yb1 H2B 143.0 . . ?
O3W Yb1 H2B 105.0 . . ?
N6 Yb1 H2B 59.7 2_565 . ?
N3 Yb1 H2B 66.9 . . ?
N9 Yb1 H2B 86.5 . . ?
O2W Yb1 H2B 20.1 . . ?
N8 Yb1 H2B 141.2 . . ?
N7 Yb1 H2B 94.7 . . ?
O1W Yb1 H3B 93.3 . . ?
O3W Yb1 H3B 17.8 . . ?
N6 Yb1 H3B 69.9 2_565 . ?
N3 Yb1 H3B 58.5 . . ?
N9 Yb1 H3B 151.5 . . ?
O2W Yb1 H3B 106.3 . . ?
N8 Yb1 H3B 83.0 . . ?
N7 Yb1 H3B 131.7 . . ?
H2B Yb1 H3B 89.1 . . ?
C16 Ru1 C13 95.4(3) . . ?
C16 Ru1 C15 84.3(3) . . ?
C13 Ru1 C15 92.2(3) . . ?
C16 Ru1 C14 93.6(3) . . ?
C13 Ru1 C14 86.2(3) . . ?
C15 Ru1 C14 177.2(3) . . ?
C16 Ru1 N2 91.7(3) . . ?
C13 Ru1 N2 172.8(3) . . ?
C15 Ru1 N2 89.3(3) . . ?
C14 Ru1 N2 92.6(3) . . ?
C16 Ru1 N1 169.5(3) . . ?
C13 Ru1 N1 94.4(3) . . ?
C15 Ru1 N1 91.8(3) . . ?
C14 Ru1 N1 90.6(3) . . ?
N2 Ru1 N1 78.5(2) . . ?
C29 Ru2 C29 91.2(4) . 3_556 ?
C29 Ru2 C36 83.7(3) . . ?
C29 Ru2 C36 93.2(3) 3_556 . ?
C29 Ru2 C36 93.2(3) . 3_556 ?
C29 Ru2 C36 83.7(3) 3_556 3_556 ?
C36 Ru2 C36 175.5(5) . 3_556 ?
C29 Ru2 N10 168.7(3) . 3_556 ?
C29 Ru2 N10 95.9(3) 3_556 3_556 ?
C36 Ru2 N10 87.2(3) . 3_556 ?
C36 Ru2 N10 96.3(3) 3_556 3_556 ?
C29 Ru2 N10 95.9(3) . . ?
C29 Ru2 N10 168.7(3) 3_556 . ?
C36 Ru2 N10 96.3(3) . . ?
C36 Ru2 N10 87.2(3) 3_556 . ?
N10 Ru2 N10 78.6(3) 3_556 . ?
N1 C1 C2 121.2(7) . . ?
N1 C1 H1 119.4 . . ?
C2 C1 H1 119.4 . . ?
C3 C2 C1 121.2(7) . . ?
C3 C2 H2 119.4 . . ?
C1 C2 H2 119.4 . . ?
C2 C3 C4 118.8(8) . . ?
C2 C3 H3 120.6 . . ?
C4 C3 H3 120.6 . . ?
C12 C4 C3 117.2(7) . . ?
C12 C4 C5 119.1(7) . . ?
C3 C4 C5 123.7(7) . . ?
C6 C5 C4 121.4(8) . . ?
C6 C5 H5 119.3 . . ?
C4 C5 H5 119.3 . . ?
C5 C6 C7 121.2(8) . . ?
C5 C6 H6 119.4 . . ?
C7 C6 H6 119.4 . . ?
C11 C7 C8 116.5(7) . . ?
C11 C7 C6 119.1(7) . . ?
C8 C7 C6 124.3(7) . . ?
C9 C8 C7 119.9(7) . . ?
C9 C8 H8 120.1 . . ?
C7 C8 H8 120.1 . . ?
C8 C9 C10 120.3(7) . . ?
C8 C9 H9 119.9 . . ?
C10 C9 H9 119.9 . . ?
N2 C10 C9 122.1(7) . . ?
N2 C10 H10 119.0 . . ?
C9 C10 H10 119.0 . . ?
N2 C11 C7 123.4(7) . . ?
N2 C11 C12 117.3(7) . . ?
C7 C11 C12 119.3(7) . . ?
N1 C12 C4 124.2(6) . . ?
N1 C12 C11 116.1(7) . . ?
C4 C12 C11 119.8(7) . . ?
N3 C13 Ru1 175.0(7) . . ?
N4 C14 Ru1 175.8(7) . . ?
N5 C15 Ru1 175.8(7) . . ?
N6 C16 Ru1 169.5(7) . . ?
N7 C17 C18 123.4(8) . . ?
N7 C17 H17 118.3 . . ?
C18 C17 H17 118.3 . . ?
C19 C18 C17 118.8(8) . . ?
C19 C18 H18 120.6 . . ?
C17 C18 H18 120.6 . . ?
C18 C19 C20 119.4(8) . . ?
C18 C19 H19 120.3 . . ?
C20 C19 H19 120.3 . . ?
C19 C20 C28 118.4(8) . . ?
C19 C20 C21 123.3(8) . . ?
C28 C20 C21 118.3(8) . . ?
C22 C21 C20 122.3(8) . . ?
C22 C21 H21 118.9 . . ?
C20 C21 H21 118.9 . . ?
C21 C22 C23 120.0(9) . . ?
C21 C22 H22 120.0 . . ?
C23 C22 H22 120.0 . . ?
C24 C23 C27 117.5(7) . . ?
C24 C23 C22 122.6(9) . . ?
C27 C23 C22 119.8(8) . . ?
C25 C24 C23 119.4(9) . . ?
C25 C24 H24 120.3 . . ?
C23 C24 H24 120.3 . . ?
C24 C25 C26 119.0(8) . . ?
C24 C25 H25 120.5 . . ?
C26 C25 H25 120.5 . . ?
N8 C26 C25 123.9(7) . . ?
N8 C26 H26 118.0 . . ?
C25 C26 H26 118.0 . . ?
N8 C27 C23 123.3(7) . . ?
N8 C27 C28 117.7(8) . . ?
C23 C27 C28 118.9(7) . . ?
N7 C28 C20 122.0(8) . . ?
N7 C28 C27 117.7(7) . . ?
C20 C28 C27 120.3(8) . . ?
N9 C29 Ru2 170.7(6) . . ?
N10 C30 C31 122.7(8) . . ?
N10 C30 H30 118.6 . . ?
C31 C30 H30 118.6 . . ?
C32 C31 C30 120.5(7) . . ?
C32 C31 H31 119.7 . . ?
C30 C31 H31 119.7 . . ?
C31 C32 C33 119.5(8) . . ?
C31 C32 H32 120.3 . . ?
C33 C32 H32 120.3 . . ?
C35 C33 C32 116.2(8) . . ?
C35 C33 C34 119.9(7) . . ?
C32 C33 C34 123.9(8) . . ?
C34 C34 C33 120.7(4) 3_556 . ?
C34 C34 H34 119.6 3_556 . ?
C33 C34 H34 119.6 . . ?
N10 C35 C33 124.7(6) . . ?
N10 C35 C35 116.0(4) . 3_556 ?
C33 C35 C35 119.3(4) . 3_556 ?
N11 C36 Ru2 175.2(8) . . ?
C1 N1 C12 117.4(7) . . ?
C1 N1 Ru1 128.2(5) . . ?
C12 N1 Ru1 114.4(5) . . ?
C10 N2 C11 117.9(6) . . ?
C10 N2 Ru1 128.3(5) . . ?
C11 N2 Ru1 113.8(5) . . ?
C13 N3 Yb1 176.6(6) . . ?
C16 N6 Yb1 166.3(6) . 2_564 ?
C17 N7 C28 117.9(7) . . ?
C17 N7 Yb1 123.6(6) . . ?
C28 N7 Yb1 117.5(5) . . ?
C26 N8 C27 116.7(7) . . ?
C26 N8 Yb1 124.5(5) . . ?
C27 N8 Yb1 118.1(5) . . ?
C29 N9 Yb1 156.8(5) . . ?
C30 N10 C35 116.4(7) . . ?
C30 N10 Ru2 128.6(6) . . ?
C35 N10 Ru2 114.6(4) . . ?
Yb1 O1W H1B 121.5 . . ?
Yb1 O1W H1C 128.7 . . ?
H1B O1W H1C 108.6 . . ?
Yb1 O2W H2B 83.9 . . ?
Yb1 O2W H2C 125.2 . . ?
H2B O2W H2C 109.6 . . ?
Yb1 O3W H3B 105.1 . . ?
Yb1 O3W H3C 128.9 . . ?
H3B O3W H3C 108.4 . . ?
H4B O4W H4C 100.7 . . ?
H6B O6W H6C 113.6 . . ?
H9B O9W H9C 101.2 . . ?
H10B O10W H10C 125.1 . . ?
H11B O11W H11C 136.3 . . ?

loop_
_geom_bond_atom_site_label_1
_geom_bond_atom_site_label_2
_geom_bond_distance
_geom_bond_site_symmetry_2
_geom_bond_publ_flag
Yb1 O1W 2.333(5) . ?
Yb1 O3W 2.337(5) . ?
Yb1 N6 2.341(7) 2_565 ?
Yb1 N3 2.359(6) . ?
Yb1 N9 2.370(7) . ?
Yb1 O2W 2.431(5) . ?
Yb1 N8 2.527(7) . ?
Yb1 N7 2.536(6) . ?
Yb1 H2B 2.4903 . ?
Yb1 H3B 2.6867 . ?
Ru1 C16 1.972(8) . ?
Ru1 C13 1.975(7) . ?
Ru1 C15 2.030(8) . ?
Ru1 C14 2.045(8) . ?
Ru1 N2 2.114(6) . ?
Ru1 N1 2.116(6) . ?
Ru2 C29 1.981(8) . ?
Ru2 C29 1.981(8) 3_556 ?
Ru2 C36 2.050(8) . ?
Ru2 C36 2.050(8) 3_556 ?
Ru2 N10 2.111(6) 3_556 ?
Ru2 N10 2.111(6) . ?
C1 N1 1.339(9) . ?
C1 C2 1.403(11) . ?
C1 H1 0.9500 . ?
C2 C3 1.361(12) . ?
C2 H2 0.9500 . ?
C3 C4 1.405(10) . ?
C3 H3 0.9500 . ?
C4 C12 1.390(11) . ?
C4 C5 1.427(12) . ?
C5 C6 1.347(11) . ?
C5 H5 0.9500 . ?
C6 C7 1.420(12) . ?
C6 H6 0.9500 . ?
C7 C11 1.404(11) . ?
C7 C8 1.417(10) . ?
C8 C9 1.353(11) . ?
C8 H8 0.9500 . ?
C9 C10 1.400(11) . ?
C9 H9 0.9500 . ?
C10 N2 1.337(9) . ?
C10 H10 0.9500 . ?
C11 N2 1.367(10) . ?
C11 C12 1.449(9) . ?
C12 N1 1.368(10) . ?
C13 N3 1.158(9) . ?
C14 N4 1.166(10) . ?
C15 N5 1.172(10) . ?
C16 N6 1.166(10) . ?
C17 N7 1.314(10) . ?
C17 C18 1.414(11) . ?
C17 H17 0.9500 . ?
C18 C19 1.363(13) . ?
C18 H18 0.9500 . ?
C19 C20 1.395(12) . ?
C19 H19 0.9500 . ?
C20 C28 1.407(11) . ?
C20 C21 1.421(13) . ?
C21 C22 1.345(13) . ?
C21 H21 0.9500 . ?
C22 C23 1.424(11) . ?
C22 H22 0.9500 . ?
C23 C24 1.401(12) . ?
C23 C27 1.407(12) . ?
C24 C25 1.369(12) . ?
C24 H24 0.9500 . ?
C25 C26 1.402(12) . ?
C25 H25 0.9500 . ?
C26 N8 1.327(10) . ?
C26 H26 0.9500 . ?
C27 N8 1.368(9) . ?
C27 C28 1.429(11) . ?
C28 N7 1.369(11) . ?
C29 N9 1.156(10) . ?
C30 N10 1.338(9) . ?
C30 C31 1.396(11) . ?
C30 H30 0.9500 . ?
C31 C32 1.350(12) . ?
C31 H31 0.9500 . ?
C32 C33 1.422(11) . ?
C32 H32 0.9500 . ?
C33 C35 1.392(11) . ?
C33 C34 1.445(12) . ?
C34 C34 1.354(16) 3_556 ?
C34 H34 0.9500 . ?
C35 N10 1.372(10) . ?
C35 C35 1.467(14) 3_556 ?
C36 N11 1.154(10) . ?
N6 Yb1 2.341(7) 2_564 ?
O1W H1B 0.8498 . ?
O1W H1C 0.8501 . ?
O2W H2B 0.8602 . ?
O2W H2C 0.8599 . ?
O3W H3B 0.8502 . ?
O3W H3C 0.8500 . ?
O4W H4B 0.8499 . ?
O4W H4C 0.8498 . ?
O6W H6B 0.8499 . ?
O6W H6C 0.8499 . ?
O9W H9B 0.8494 . ?
O9W H9C 0.8499 . ?
O10W H10B 0.8666 . ?
O10W H10C 0.6424 . ?
O11W H11B 0.9001 . ?
O11W H11C 0.8000 . ?
